data_2017026
loop_
_publ_author_name
'Taheri, Amir'
'Moosavi, Sayed Mojtaba'

_publ_section_title
;
 Anomeric effect for a 2,5,7-triazabicyclo[2.2.1]heptane derivative
;
_journal_coeditor_code UK3005
_journal_issue 3
_journal_name_full 'Acta Crystallographica Section C'
_journal_page_first o115
_journal_page_last o117
_journal_paper_doi 10.1107/S0108270109004818
_journal_volume 65
_journal_year 2009
_chemical_formula_iupac 'C34 H31 N5, C8 H10'
_chemical_formula_moiety 'C34 H31 N5, C8 H10'
_chemical_formula_sum 'C42 H41 N5'
_chemical_formula_weight 615.80
_chemical_name_systematic
;
<i>N</i>^3^,<i>N</i>^6^,2,5,7-Pentaphenyl-2,5,7-triazabicyclo[2,2,1]heptane-
3,6-diamine xylene solvate
;
_space_group_IT_number 14
_symmetry_cell_setting monoclinic
_symmetry_space_group_name_Hall '-P 2yn'
_symmetry_space_group_name_H-M 'P 1 21/n 1'
_atom_sites_solution_hydrogens mixed
_atom_sites_solution_primary direct
_atom_sites_solution_secondary difmap
_audit_creation_method SHELXL-97
_cell_angle_alpha 90.00
_cell_angle_beta 90.682(2)
_cell_angle_gamma 90.00
_cell_formula_units_Z 4
_cell_length_a 12.9790(8)
_cell_length_b 18.0643(11)
_cell_length_c 14.1838(8)
_cell_measurement_reflns_used 2274
_cell_measurement_temperature 100(2)
_cell_measurement_theta_max 26.79
_cell_measurement_theta_min 2.40
_cell_volume 3325.2(3)
_computing_cell_refinement 'SAINT-Plus (Bruker, 2001)'
_computing_data_collection 'APEX2 (Bruker, 2005)'
_computing_data_reduction 'SAINT-Plus (Bruker, 2001)'
_computing_molecular_graphics 'SHELXTL (Sheldrick, 2008)'
_computing_publication_material 'SHELXTL (Sheldrick, 2008)'
_computing_structure_refinement 'SHELXTL (Sheldrick, 2008)'
_computing_structure_solution 'SHELXTL (Sheldrick, 2008)'
_diffrn_ambient_temperature 100(2)
_diffrn_measured_fraction_theta_full 0.995
_diffrn_measured_fraction_theta_max 0.995
_diffrn_measurement_device_type 'Bruker SMART APEXII CCD area-detector'
_diffrn_measurement_method '\f and \w'
_diffrn_radiation_monochromator graphite
_diffrn_radiation_source 'fine-focus sealed tube'
_diffrn_radiation_type MoK\a
_diffrn_radiation_wavelength 0.71073
_diffrn_reflns_av_R_equivalents 0.0509
_diffrn_reflns_av_sigmaI/netI 0.0499
_diffrn_reflns_limit_h_max 18
_diffrn_reflns_limit_h_min -18
_diffrn_reflns_limit_k_max 25
_diffrn_reflns_limit_k_min -25
_diffrn_reflns_limit_l_max 19
_diffrn_reflns_limit_l_min -19
_diffrn_reflns_number 37513
_diffrn_reflns_theta_full 30.05
_diffrn_reflns_theta_max 30.05
_diffrn_reflns_theta_min 1.83
_exptl_absorpt_coefficient_mu 0.073
_exptl_absorpt_correction_type none
_exptl_crystal_colour light-yellow
_exptl_crystal_density_diffrn 1.230
_exptl_crystal_density_method 'not measured'
_exptl_crystal_description plate
_exptl_crystal_F_000 1312
_exptl_crystal_size_max 0.21
_exptl_crystal_size_mid 0.18
_exptl_crystal_size_min 0.05
_refine_diff_density_max 0.463
_refine_diff_density_min -0.216
_refine_ls_extinction_method none
_refine_ls_goodness_of_fit_ref 1.009
_refine_ls_hydrogen_treatment constr
_refine_ls_matrix_type full
_refine_ls_number_parameters 426
_refine_ls_number_reflns 9690
_refine_ls_number_restraints 0
_refine_ls_restrained_S_all 1.009
_refine_ls_R_factor_all 0.0871
_refine_ls_R_factor_gt 0.0473
_refine_ls_shift/su_max 0.000
_refine_ls_shift/su_mean 0.000
_refine_ls_structure_factor_coef Fsqd
_refine_ls_weighting_details 'calc w=1/[\s^2^(Fo^2^)+(0.054P)^2^+0.65P] where P=(Fo^2^+2Fc^2^)/3'
_refine_ls_weighting_scheme calc
_refine_ls_wR_factor_gt 0.1075
_refine_ls_wR_factor_ref 0.1250
_reflns_number_gt 6265
_reflns_number_total 9690
_reflns_threshold_expression I>2\s(I)
_cod_data_source_file uk3005.cif
_cod_data_source_block I
_cod_depositor_comments
;
The following automatic conversions were performed:
'_symmetry_cell_setting' value 'Monoclinic' changed to 'monoclinic'
according to '/home/saulius/struct/CIF-dictionaries/cif_core.dic'
dictionary named 'cif_core.dic' version 2.4.1 from 2010-06-29.

Automatic conversion script
Id: cif_fix_enum 1527 2010-12-29 10:47:43Z saulius 

The following automatic conversions were performed:

'_symmetry_cell_setting' value 'Monoclinic' changed to 'monoclinic'
according to /home/saulius/struct/CIF-dictionaries/cif_core.dic
dictionary named 'cif_core.dic' version 2.4.1 from 2010-06-29.

Automatic conversion script
Id: cif_fix_values 1715 2011-07-08 13:25:40Z adriana 
;
_cod_original_sg_symbol_H-M 'P 21/n'
_cod_database_code 2017026
_cod_database_fobs_code 2017026

loop_
_symmetry_equiv_pos_as_xyz
'x, y, z'
'-x+1/2, y+1/2, -z+1/2'
'-x, -y, -z'
'x-1/2, -y-1/2, z-1/2'

loop_
_atom_site_type_symbol
_atom_site_label
_atom_site_fract_x
_atom_site_fract_y
_atom_site_fract_z
_atom_site_U_iso_or_equiv
_atom_site_adp_type
_atom_site_calc_flag
_atom_site_refinement_flags
_atom_site_occupancy
_atom_site_disorder_assembly
_atom_site_disorder_group
C C1 0.08017(10) 0.23478(7) 0.13062(9) 0.0222(3) Uani d . 1 . .
H H1 0.0185 0.2551 0.1633 0.027 Uiso calc R 1 . .
N N2 0.05715(8) 0.19761(6) 0.04043(7) 0.0216(2) Uani d . 1 . .
C C3 0.14464(10) 0.14990(7) 0.01949(9) 0.0203(3) Uani d . 1 . .
H H3 0.1800 0.1674 -0.0386 0.024 Uiso calc R 1 . .
C C4 0.21279(10) 0.16615(7) 0.10870(9) 0.0199(2) Uani d . 1 . .
H H4 0.2654 0.1273 0.1235 0.024 Uiso calc R 1 . .
N N5 0.25405(8) 0.24093(6) 0.10064(8) 0.0232(2) Uani d . 1 . .
C C6 0.16807(11) 0.29172(7) 0.11520(9) 0.0248(3) Uani d . 1 . .
H H6 0.1544 0.3215 0.0570 0.030 Uiso calc R 1 . .
N N7 0.13637(8) 0.17847(6) 0.18370(7) 0.0204(2) Uani d . 1 . .
C C7 -0.00767(9) 0.22662(7) -0.02940(9) 0.0196(2) Uani d . 1 . .
C C8 -0.07693(10) 0.28382(7) -0.00886(9) 0.0239(3) Uani d . 1 . .
H H8 -0.0762 0.3058 0.0520 0.029 Uiso calc R 1 . .
C C9 -0.14640(11) 0.30834(7) -0.07694(10) 0.0264(3) Uani d . 1 . .
H H9 -0.1935 0.3467 -0.0620 0.032 Uiso calc R 1 . .
C C10 -0.14826(11) 0.27773(7) -0.16652(10) 0.0269(3) Uani d . 1 . .
H H10 -0.1962 0.2948 -0.2127 0.032 Uiso calc R 1 . .
C C11 -0.07914(11) 0.22189(7) -0.18766(9) 0.0251(3) Uani d . 1 . .
H H11 -0.0794 0.2010 -0.2491 0.030 Uiso calc R 1 . .
C C12 -0.00941(10) 0.19598(7) -0.12034(9) 0.0221(3) Uani d . 1 . .
H H12 0.0372 0.1574 -0.1359 0.027 Uiso calc R 1 . .
N N3 0.11079(8) 0.07407(6) 0.00786(8) 0.0204(2) Uani d . 1 . .
H H3N 0.0638 0.0613 0.0480 0.025 Uiso d R 1 . .
C C13 0.18058(9) 0.01903(7) -0.01788(9) 0.0196(2) Uani d . 1 . .
C C14 0.16269(10) -0.05423(7) 0.00897(10) 0.0248(3) Uani d . 1 . .
H H14 0.1054 -0.0656 0.0474 0.030 Uiso calc R 1 . .
C C15 0.22770(12) -0.11036(8) -0.01996(11) 0.0316(3) Uani d . 1 . .
H H15 0.2141 -0.1600 -0.0021 0.038 Uiso calc R 1 . .
C C16 0.31267(12) -0.09454(9) -0.07491(11) 0.0355(4) Uani d . 1 . .
H H16 0.3578 -0.1330 -0.0940 0.043 Uiso calc R 1 . .
C C17 0.33073(12) -0.02223(9) -0.10148(11) 0.0349(3) Uani d . 1 . .
H H17 0.3885 -0.0112 -0.1395 0.042 Uiso calc R 1 . .
C C18 0.26597(10) 0.03464(8) -0.07365(10) 0.0266(3) Uani d . 1 . .
H H18 0.2796 0.0841 -0.0925 0.032 Uiso calc R 1 . .
C C19 0.33985(10) 0.25826(8) 0.04651(9) 0.0255(3) Uani d . 1 . .
C C20 0.40916(11) 0.20348(8) 0.01878(10) 0.0287(3) Uani d . 1 . .
H H20 0.3972 0.1534 0.0357 0.034 Uiso calc R 1 . .
C C21 0.49555(12) 0.22175(10) -0.03348(11) 0.0368(4) Uani d . 1 . .
H H21 0.5420 0.1838 -0.0517 0.044 Uiso calc R 1 . .
C C22 0.51489(13) 0.29407(11) -0.05928(12) 0.0430(4) Uani d . 1 . .
H H22 0.5736 0.3060 -0.0957 0.052 Uiso calc R 1 . .
C C23 0.44762(14) 0.34856(10) -0.03131(12) 0.0430(4) Uani d . 1 . .
H H23 0.4607 0.3985 -0.0484 0.052 Uiso calc R 1 . .
C C24 0.36076(12) 0.33210(8) 0.02156(10) 0.0338(3) Uani d . 1 . .
H H24 0.3158 0.3706 0.0407 0.041 Uiso calc R 1 . .
N N6 0.19078(10) 0.33972(6) 0.19409(8) 0.0293(3) Uani d . 1 . .
H H6N 0.2065 0.3141 0.2445 0.035 Uiso d R 1 . .
C C25 0.14162(10) 0.40711(7) 0.21058(10) 0.0237(3) Uani d . 1 . .
C C26 0.13831(10) 0.43333(8) 0.30303(10) 0.0271(3) Uani d . 1 . .
H H26 0.1645 0.4035 0.3530 0.033 Uiso calc R 1 . .
C C27 0.09744(11) 0.50221(8) 0.32283(11) 0.0322(3) Uani d . 1 . .
H H27 0.0956 0.5191 0.3862 0.039 Uiso calc R 1 . .
C C28 0.05907(11) 0.54686(8) 0.25103(12) 0.0350(4) Uani d . 1 . .
H H28 0.0317 0.5944 0.2645 0.042 Uiso calc R 1 . .
C C29 0.06147(11) 0.52081(8) 0.15963(12) 0.0335(3) Uani d . 1 . .
H H29 0.0349 0.5509 0.1101 0.040 Uiso calc R 1 . .
C C30 0.10181(11) 0.45170(8) 0.13839(11) 0.0298(3) Uani d . 1 . .
H H30 0.1024 0.4348 0.0750 0.036 Uiso calc R 1 . .
C C31 0.08365(10) 0.11447(7) 0.21679(9) 0.0207(3) Uani d . 1 . .
C C32 -0.02321(10) 0.10652(8) 0.21077(9) 0.0251(3) Uani d . 1 . .
H H32 -0.0643 0.1451 0.1848 0.030 Uiso calc R 1 . .
C C33 -0.06913(11) 0.04215(8) 0.24287(10) 0.0310(3) Uani d . 1 . .
H H33 -0.1419 0.0369 0.2388 0.037 Uiso calc R 1 . .
C C34 -0.01044(12) -0.01435(9) 0.28066(11) 0.0348(3) Uani d . 1 . .
H H34 -0.0425 -0.0588 0.3010 0.042 Uiso calc R 1 . .
C C35 0.09573(12) -0.00614(8) 0.28888(11) 0.0328(3) Uani d . 1 . .
H H35 0.1363 -0.0447 0.3157 0.039 Uiso calc R 1 . .
C C36 0.14240(10) 0.05823(8) 0.25789(10) 0.0258(3) Uani d . 1 . .
H H36 0.2148 0.0641 0.2647 0.031 Uiso calc R 1 . .
C C37 0.27607(12) 0.10462(10) 0.65063(12) 0.0406(4) Uani d . 1 . .
C C38 0.34250(13) 0.13323(12) 0.72068(13) 0.0516(5) Uani d . 1 . .
H H38 0.4033 0.1068 0.7376 0.062 Uiso calc R 1 . .
C C39 0.32040(13) 0.19952(12) 0.76539(12) 0.0494(5) Uani d . 1 . .
H H39 0.3671 0.2180 0.8118 0.059 Uiso calc R 1 . .
C C40 0.23312(13) 0.23899(10) 0.74450(11) 0.0424(4) Uani d . 1 . .
C C41 0.16802(12) 0.21196(9) 0.67356(11) 0.0368(4) Uani d . 1 . .
H H41 0.1078 0.2390 0.6566 0.044 Uiso calc R 1 . .
C C42 0.18987(12) 0.14637(9) 0.62744(11) 0.0361(4) Uani d . 1 . .
H H42 0.1447 0.1296 0.5788 0.043 Uiso calc R 1 . .
C C43 0.29846(16) 0.03312(11) 0.60203(15) 0.0582(5) Uani d . 1 . .
H H43A 0.2376 0.0174 0.5657 0.087 Uiso calc R 1 . .
H H43B 0.3158 -0.0047 0.6491 0.087 Uiso calc R 1 . .
H H43C 0.3567 0.0398 0.5595 0.087 Uiso calc R 1 . .
C C44 0.20722(17) 0.30908(11) 0.79704(13) 0.0580(6) Uani d . 1 . .
H H44A 0.2578 0.3169 0.8480 0.087 Uiso calc R 1 . .
H H44B 0.1382 0.3047 0.8238 0.087 Uiso calc R 1 . .
H H44C 0.2089 0.3512 0.7535 0.087 Uiso calc R 1 . .

loop_
_atom_site_aniso_label
_atom_site_aniso_U_11
_atom_site_aniso_U_22
_atom_site_aniso_U_33
_atom_site_aniso_U_12
_atom_site_aniso_U_13
_atom_site_aniso_U_23
C1 0.0264(6) 0.0213(6) 0.0187(6) 0.0049(5) -0.0053(5) -0.0029(5)
N2 0.0235(5) 0.0225(5) 0.0186(5) 0.0065(4) -0.0050(4) -0.0033(4)
C3 0.0217(6) 0.0186(6) 0.0205(6) 0.0017(5) -0.0017(5) -0.0006(5)
C4 0.0203(6) 0.0186(6) 0.0208(6) -0.0007(5) -0.0024(5) 0.0018(5)
N5 0.0268(6) 0.0188(5) 0.0239(6) -0.0016(5) -0.0032(4) 0.0013(4)
C6 0.0330(7) 0.0195(6) 0.0217(6) 0.0028(6) -0.0082(5) -0.0008(5)
N7 0.0210(5) 0.0198(5) 0.0203(5) 0.0027(4) -0.0033(4) 0.0001(4)
C7 0.0199(6) 0.0198(6) 0.0190(6) -0.0003(5) -0.0028(5) 0.0004(5)
C8 0.0290(7) 0.0208(6) 0.0218(6) 0.0024(5) -0.0050(5) -0.0020(5)
C9 0.0294(7) 0.0189(6) 0.0308(7) 0.0040(5) -0.0074(6) 0.0004(5)
C10 0.0311(7) 0.0231(7) 0.0262(7) 0.0003(6) -0.0116(6) 0.0043(5)
C11 0.0308(7) 0.0243(7) 0.0201(6) -0.0031(6) -0.0045(5) 0.0002(5)
C12 0.0230(6) 0.0219(6) 0.0213(6) -0.0001(5) -0.0018(5) -0.0013(5)
N3 0.0179(5) 0.0197(5) 0.0238(5) -0.0002(4) 0.0022(4) -0.0017(4)
C13 0.0180(6) 0.0203(6) 0.0204(6) -0.0005(5) -0.0035(5) -0.0029(5)
C14 0.0227(6) 0.0232(7) 0.0284(7) -0.0031(5) -0.0049(5) 0.0011(5)
C15 0.0363(8) 0.0208(7) 0.0374(8) 0.0019(6) -0.0112(7) -0.0032(6)
C16 0.0341(8) 0.0314(8) 0.0409(9) 0.0124(7) -0.0044(7) -0.0117(7)
C17 0.0274(7) 0.0384(8) 0.0390(8) 0.0035(7) 0.0072(6) -0.0082(7)
C18 0.0252(7) 0.0248(7) 0.0299(7) -0.0016(6) 0.0051(5) -0.0027(6)
C19 0.0276(7) 0.0290(7) 0.0197(6) -0.0077(6) -0.0086(5) 0.0036(5)
C20 0.0272(7) 0.0347(8) 0.0241(7) -0.0062(6) -0.0032(5) 0.0049(6)
C21 0.0281(7) 0.0538(10) 0.0283(8) -0.0077(7) -0.0024(6) 0.0065(7)
C22 0.0326(8) 0.0626(12) 0.0336(8) -0.0183(8) -0.0051(7) 0.0144(8)
C23 0.0475(10) 0.0449(10) 0.0364(9) -0.0260(8) -0.0144(7) 0.0181(7)
C24 0.0414(8) 0.0298(8) 0.0298(8) -0.0102(7) -0.0120(6) 0.0066(6)
N6 0.0437(7) 0.0202(6) 0.0239(6) 0.0039(5) -0.0129(5) -0.0015(5)
C25 0.0241(6) 0.0188(6) 0.0282(7) -0.0043(5) -0.0045(5) 0.0003(5)
C26 0.0258(7) 0.0270(7) 0.0285(7) -0.0060(6) -0.0010(5) -0.0011(6)
C27 0.0269(7) 0.0312(8) 0.0387(8) -0.0054(6) 0.0066(6) -0.0090(6)
C28 0.0253(7) 0.0240(7) 0.0558(10) -0.0011(6) 0.0089(7) -0.0046(7)
C29 0.0305(7) 0.0243(7) 0.0455(9) 0.0012(6) -0.0021(7) 0.0067(7)
C30 0.0347(8) 0.0235(7) 0.0311(7) 0.0013(6) -0.0050(6) 0.0019(6)
C31 0.0224(6) 0.0225(6) 0.0172(6) 0.0001(5) -0.0006(5) -0.0028(5)
C32 0.0230(6) 0.0317(7) 0.0208(6) 0.0017(6) -0.0008(5) -0.0053(5)
C33 0.0228(7) 0.0402(8) 0.0302(7) -0.0054(6) 0.0046(6) -0.0083(6)
C34 0.0354(8) 0.0310(8) 0.0381(8) -0.0081(7) 0.0115(7) -0.0008(7)
C35 0.0340(8) 0.0288(7) 0.0359(8) 0.0011(6) 0.0051(6) 0.0066(6)
C36 0.0229(6) 0.0273(7) 0.0272(7) 0.0009(5) 0.0008(5) 0.0034(6)
C37 0.0313(8) 0.0476(10) 0.0429(9) -0.0056(7) 0.0034(7) 0.0233(8)
C38 0.0312(8) 0.0770(14) 0.0464(10) -0.0079(9) -0.0061(7) 0.0350(10)
C39 0.0383(9) 0.0752(14) 0.0343(9) -0.0257(9) -0.0099(7) 0.0185(9)
C40 0.0462(10) 0.0529(10) 0.0280(8) -0.0219(8) -0.0048(7) 0.0163(7)
C41 0.0326(8) 0.0431(9) 0.0345(8) -0.0118(7) -0.0036(6) 0.0125(7)
C42 0.0287(7) 0.0457(9) 0.0338(8) -0.0110(7) -0.0035(6) 0.0126(7)
C43 0.0523(11) 0.0581(12) 0.0645(13) 0.0095(10) 0.0117(10) 0.0212(10)
C44 0.0793(14) 0.0602(12) 0.0345(9) -0.0315(11) -0.0096(9) 0.0081(9)

loop_
_atom_type_symbol
_atom_type_description
_atom_type_scat_dispersion_real
_atom_type_scat_dispersion_imag
_atom_type_scat_source
C C 0.0033 0.0016 'International Tables Vol C Tables 4.2.6.8 and 6.1.1.4'
H H 0.0000 0.0000 'International Tables Vol C Tables 4.2.6.8 and 6.1.1.4'
N N 0.0061 0.0033 'International Tables Vol C Tables 4.2.6.8 and 6.1.1.4'

loop_
_geom_angle_atom_site_label_1
_geom_angle_atom_site_label_2
_geom_angle_atom_site_label_3
_geom_angle_site_symmetry_1
_geom_angle_site_symmetry_3
_geom_angle
_geom_angle_publ_flag
N7 C1 N2 . . 103.06(10) ?
N7 C1 C6 . . 99.85(10) ?
N2 C1 C6 . . 108.75(10) ?
N7 C1 H1 . . 114.5 ?
N2 C1 H1 . . 114.5 ?
C6 C1 H1 . . 114.5 ?
C7 N2 C3 . . 122.82(10) ?
C7 N2 C1 . . 124.09(10) ?
C3 N2 C1 . . 107.21(10) ?
N3 C3 N2 . . 110.26(10) ?
N3 C3 C4 . . 115.99(10) ?
N2 C3 C4 . . 99.12(9) ?
N3 C3 H3 . . 110.3 ?
N2 C3 H3 . . 110.3 ?
C4 C3 H3 . . 110.3 ?
N5 C4 N7 . . 99.61(10) ?
N5 C4 C3 . . 108.38(10) ?
N7 C4 C3 . . 103.45(10) ?
N5 C4 H4 . . 114.6 ?
N7 C4 H4 . . 114.6 ?
C3 C4 H4 . . 114.6 ?
C19 N5 C4 . . 123.17(11) ?
C19 N5 C6 . . 123.54(11) ?
C4 N5 C6 . . 106.79(10) ?
N6 C6 N5 . . 109.73(11) ?
N6 C6 C1 . . 115.61(11) ?
N5 C6 C1 . . 99.64(10) ?
N6 C6 H6 . . 110.5 ?
N5 C6 H6 . . 110.5 ?
C1 C6 H6 . . 110.5 ?
C31 N7 C1 . . 119.81(10) ?
C31 N7 C4 . . 116.30(10) ?
C1 N7 C4 . . 93.97(9) ?
N2 C7 C8 . . 120.81(11) ?
N2 C7 C12 . . 120.51(11) ?
C8 C7 C12 . . 118.56(12) ?
C9 C8 C7 . . 120.26(12) ?
C9 C8 H8 . . 119.9 ?
C7 C8 H8 . . 119.9 ?
C10 C9 C8 . . 121.03(13) ?
C10 C9 H9 . . 119.5 ?
C8 C9 H9 . . 119.5 ?
C11 C10 C9 . . 119.00(12) ?
C11 C10 H10 . . 120.5 ?
C9 C10 H10 . . 120.5 ?
C10 C11 C12 . . 120.99(12) ?
C10 C11 H11 . . 119.5 ?
C12 C11 H11 . . 119.5 ?
C11 C12 C7 . . 120.14(12) ?
C11 C12 H12 . . 119.9 ?
C7 C12 H12 . . 119.9 ?
C13 N3 C3 . . 120.43(10) ?
C13 N3 H3N . . 116.3 ?
C3 N3 H3N . . 113.0 ?
N3 C13 C14 . . 119.51(11) ?
N3 C13 C18 . . 121.70(12) ?
C14 C13 C18 . . 118.73(12) ?
C15 C14 C13 . . 120.60(13) ?
C15 C14 H14 . . 119.7 ?
C13 C14 H14 . . 119.7 ?
C14 C15 C16 . . 120.46(14) ?
C14 C15 H15 . . 119.8 ?
C16 C15 H15 . . 119.8 ?
C17 C16 C15 . . 119.14(13) ?
C17 C16 H16 . . 120.4 ?
C15 C16 H16 . . 120.4 ?
C16 C17 C18 . . 121.17(14) ?
C16 C17 H17 . . 119.4 ?
C18 C17 H17 . . 119.4 ?
C17 C18 C13 . . 119.90(13) ?
C17 C18 H18 . . 120.0 ?
C13 C18 H18 . . 120.0 ?
N5 C19 C20 . . 121.10(12) ?
N5 C19 C24 . . 120.56(14) ?
C20 C19 C24 . . 118.29(13) ?
C21 C20 C19 . . 120.51(14) ?
C21 C20 H20 . . 119.7 ?
C19 C20 H20 . . 119.7 ?
C22 C21 C20 . . 121.06(16) ?
C22 C21 H21 . . 119.5 ?
C20 C21 H21 . . 119.5 ?
C23 C22 C21 . . 118.82(15) ?
C23 C22 H22 . . 120.6 ?
C21 C22 H22 . . 120.6 ?
C22 C23 C24 . . 121.49(15) ?
C22 C23 H23 . . 119.3 ?
C24 C23 H23 . . 119.3 ?
C23 C24 C19 . . 119.82(16) ?
C23 C24 H24 . . 120.1 ?
C19 C24 H24 . . 120.1 ?
C25 N6 C6 . . 124.37(11) ?
C25 N6 H6N . . 115.3 ?
C6 N6 H6N . . 111.1 ?
C26 C25 N6 . . 118.22(12) ?
C26 C25 C30 . . 118.55(13) ?
N6 C25 C30 . . 123.09(13) ?
C27 C26 C25 . . 120.83(14) ?
C27 C26 H26 . . 119.6 ?
C25 C26 H26 . . 119.6 ?
C26 C27 C28 . . 120.63(14) ?
C26 C27 H27 . . 119.7 ?
C28 C27 H27 . . 119.7 ?
C29 C28 C27 . . 118.66(14) ?
C29 C28 H28 . . 120.7 ?
C27 C28 H28 . . 120.7 ?
C28 C29 C30 . . 121.56(14) ?
C28 C29 H29 . . 119.2 ?
C30 C29 H29 . . 119.2 ?
C29 C30 C25 . . 119.77(14) ?
C29 C30 H30 . . 120.1 ?
C25 C30 H30 . . 120.1 ?
C36 C31 C32 . . 119.26(12) ?
C36 C31 N7 . . 117.80(11) ?
C32 C31 N7 . . 122.94(12) ?
C33 C32 C31 . . 119.81(13) ?
C33 C32 H32 . . 120.1 ?
C31 C32 H32 . . 120.1 ?
C34 C33 C32 . . 120.74(13) ?
C34 C33 H33 . . 119.6 ?
C32 C33 H33 . . 119.6 ?
C33 C34 C35 . . 119.77(14) ?
C33 C34 H34 . . 120.1 ?
C35 C34 H34 . . 120.1 ?
C36 C35 C34 . . 120.00(14) ?
C36 C35 H35 . . 120.0 ?
C34 C35 H35 . . 120.0 ?
C35 C36 C31 . . 120.36(13) ?
C35 C36 H36 . . 119.8 ?
C31 C36 H36 . . 119.8 ?
C42 C37 C38 . . 117.01(18) ?
C42 C37 C43 . . 121.47(17) ?
C38 C37 C43 . . 121.52(17) ?
C39 C38 C37 . . 120.81(17) ?
C39 C38 H38 . . 119.6 ?
C37 C38 H38 . . 119.6 ?
C40 C39 C38 . . 121.75(17) ?
C40 C39 H39 . . 119.1 ?
C38 C39 H39 . . 119.1 ?
C39 C40 C41 . . 117.84(18) ?
C39 C40 C44 . . 121.27(17) ?
C41 C40 C44 . . 120.89(17) ?
C42 C41 C40 . . 120.98(16) ?
C42 C41 H41 . . 119.5 ?
C40 C41 H41 . . 119.5 ?
C41 C42 C37 . . 121.54(16) ?
C41 C42 H42 . . 119.2 ?
C37 C42 H42 . . 119.2 ?
C37 C43 H43A . . 109.5 ?
C37 C43 H43B . . 109.5 ?
H43A C43 H43B . . 109.5 ?
C37 C43 H43C . . 109.5 ?
H43A C43 H43C . . 109.5 ?
H43B C43 H43C . . 109.5 ?
C40 C44 H44A . . 109.5 ?
C40 C44 H44B . . 109.5 ?
H44A C44 H44B . . 109.5 ?
C40 C44 H44C . . 109.5 ?
H44A C44 H44C . . 109.5 ?
H44B C44 H44C . . 109.5 ?

loop_
_geom_bond_atom_site_label_1
_geom_bond_atom_site_label_2
_geom_bond_site_symmetry_2
_geom_bond_distance
_geom_bond_publ_flag
C1 N7 . 1.4562(16) ?
C1 N2 . 1.4722(16) ?
C1 C6 . 1.5536(19) ?
C1 H1 . 1.0000 ?
N2 C7 . 1.3941(16) ?
N2 C3 . 1.4590(16) ?
C3 N3 . 1.4474(16) ?
C3 C4 . 1.5630(17) ?
C3 H3 . 1.0000 ?
C4 N5 . 1.4581(16) ?
C4 N7 . 1.4798(16) ?
C4 H4 . 1.0000 ?
N5 C19 . 1.3957(17) ?
N5 C6 . 1.4612(17) ?
C6 N6 . 1.4431(17) ?
C6 H6 . 1.0000 ?
N7 C31 . 1.4257(16) ?
C7 C8 . 1.4025(18) ?
C7 C12 . 1.4036(17) ?
C8 C9 . 1.3860(18) ?
C8 H8 . 0.9500 ?
C9 C10 . 1.3856(19) ?
C9 H9 . 0.9500 ?
C10 C11 . 1.3853(19) ?
C10 H10 . 0.9500 ?
C11 C12 . 1.3889(18) ?
C11 H11 . 0.9500 ?
C12 H12 . 0.9500 ?
N3 C13 . 1.3965(16) ?
N3 H3N . 0.8704 ?
C13 C14 . 1.3974(18) ?
C13 C18 . 1.3979(18) ?
C14 C15 . 1.384(2) ?
C14 H14 . 0.9500 ?
C15 C16 . 1.388(2) ?
C15 H15 . 0.9500 ?
C16 C17 . 1.380(2) ?
C16 H16 . 0.9500 ?
C17 C18 . 1.3878(19) ?
C17 H17 . 0.9500 ?
C18 H18 . 0.9500 ?
C19 C20 . 1.397(2) ?
C19 C24 . 1.407(2) ?
C20 C21 . 1.391(2) ?
C20 H20 . 0.9500 ?
C21 C22 . 1.381(2) ?
C21 H21 . 0.9500 ?
C22 C23 . 1.377(3) ?
C22 H22 . 0.9500 ?
C23 C24 . 1.393(2) ?
C23 H23 . 0.9500 ?
C24 H24 . 0.9500 ?
N6 C25 . 1.3955(17) ?
N6 H6N . 0.8744 ?
C25 C26 . 1.3954(19) ?
C25 C30 . 1.3970(19) ?
C26 C27 . 1.383(2) ?
C26 H26 . 0.9500 ?
C27 C28 . 1.387(2) ?
C27 H27 . 0.9500 ?
C28 C29 . 1.380(2) ?
C28 H28 . 0.9500 ?
C29 C30 . 1.388(2) ?
C29 H29 . 0.9500 ?
C30 H30 . 0.9500 ?
C31 C36 . 1.3938(19) ?
C31 C32 . 1.3960(18) ?
C32 C33 . 1.386(2) ?
C32 H32 . 0.9500 ?
C33 C34 . 1.378(2) ?
C33 H33 . 0.9500 ?
C34 C35 . 1.389(2) ?
C34 H34 . 0.9500 ?
C35 C36 . 1.385(2) ?
C35 H35 . 0.9500 ?
C36 H36 . 0.9500 ?
C37 C42 . 1.386(2) ?
C37 C38 . 1.406(3) ?
C37 C43 . 1.494(3) ?
C38 C39 . 1.387(3) ?
C38 H38 . 0.9500 ?
C39 C40 . 1.368(3) ?
C39 H39 . 0.9500 ?
C40 C41 . 1.394(2) ?
C40 C44 . 1.509(3) ?
C41 C42 . 1.384(2) ?
C41 H41 . 0.9500 ?
C42 H42 . 0.9500 ?
C43 H43A . 0.9800 ?
C43 H43B . 0.9800 ?
C43 H43C . 0.9800 ?
C44 H44A . 0.9800 ?
C44 H44B . 0.9800 ?
C44 H44C . 0.9800 ?

loop_
_geom_torsion_atom_site_label_1
_geom_torsion_atom_site_label_2
_geom_torsion_atom_site_label_3
_geom_torsion_atom_site_label_4
_geom_torsion_site_symmetry_1
_geom_torsion_site_symmetry_2
_geom_torsion_site_symmetry_3
_geom_torsion_site_symmetry_4
_geom_torsion
_geom_torsion_publ_flag
N7 C1 N2 C7 . . . . 171.35(11) ?
C6 C1 N2 C7 . . . . -83.33(14) ?
N7 C1 N2 C3 . . . . -35.18(13) ?
C6 C1 N2 C3 . . . . 70.14(12) ?
C7 N2 C3 N3 . . . . -83.24(14) ?
C1 N2 C3 N3 . . . . 122.87(11) ?
C7 N2 C3 C4 . . . . 154.60(11) ?
C1 N2 C3 C4 . . . . 0.71(12) ?
N3 C3 C4 N5 . . . . 170.34(10) ?
N2 C3 C4 N5 . . . . -71.72(12) ?
N3 C3 C4 N7 . . . . -84.57(12) ?
N2 C3 C4 N7 . . . . 33.37(11) ?
N7 C4 N5 C19 . . . . 171.54(11) ?
C3 C4 N5 C19 . . . . -80.71(14) ?
N7 C4 N5 C6 . . . . -35.99(12) ?
C3 C4 N5 C6 . . . . 71.75(12) ?
C19 N5 C6 N6 . . . . -86.22(15) ?
C4 N5 C6 N6 . . . . 121.44(11) ?
C19 N5 C6 C1 . . . . 152.00(11) ?
C4 N5 C6 C1 . . . . -0.34(12) ?
N7 C1 C6 N6 . . . . -80.18(13) ?
N2 C1 C6 N6 . . . . 172.30(10) ?
N7 C1 C6 N5 . . . . 37.28(11) ?
N2 C1 C6 N5 . . . . -70.24(11) ?
N2 C1 N7 C31 . . . . -69.98(13) ?
C6 C1 N7 C31 . . . . 177.99(10) ?
N2 C1 N7 C4 . . . . 53.50(11) ?
C6 C1 N7 C4 . . . . -58.53(10) ?
N5 C4 N7 C31 . . . . -175.54(10) ?
C3 C4 N7 C31 . . . . 72.78(12) ?
N5 C4 N7 C1 . . . . 58.29(10) ?
C3 C4 N7 C1 . . . . -53.39(11) ?
C3 N2 C7 C8 . . . . -166.66(12) ?
C1 N2 C7 C8 . . . . -17.16(19) ?
C3 N2 C7 C12 . . . . 17.33(18) ?
C1 N2 C7 C12 . . . . 166.83(12) ?
N2 C7 C8 C9 . . . . -175.07(12) ?
C12 C7 C8 C9 . . . . 1.02(19) ?
C7 C8 C9 C10 . . . . -0.7(2) ?
C8 C9 C10 C11 . . . . -0.1(2) ?
C9 C10 C11 C12 . . . . 0.7(2) ?
C10 C11 C12 C7 . . . . -0.4(2) ?
N2 C7 C12 C11 . . . . 175.62(12) ?
C8 C7 C12 C11 . . . . -0.47(19) ?
N2 C3 N3 C13 . . . . 176.38(10) ?
C4 C3 N3 C13 . . . . -72.03(15) ?
C3 N3 C13 C14 . . . . 152.73(12) ?
C3 N3 C13 C18 . . . . -30.17(18) ?
N3 C13 C14 C15 . . . . 176.51(12) ?
C18 C13 C14 C15 . . . . -0.68(19) ?
C13 C14 C15 C16 . . . . 1.0(2) ?
C14 C15 C16 C17 . . . . -0.9(2) ?
C15 C16 C17 C18 . . . . 0.5(2) ?
C16 C17 C18 C13 . . . . -0.1(2) ?
N3 C13 C18 C17 . . . . -176.89(13) ?
C14 C13 C18 C17 . . . . 0.2(2) ?
C4 N5 C19 C20 . . . . -18.77(18) ?
C6 N5 C19 C20 . . . . -166.70(12) ?
C4 N5 C19 C24 . . . . 163.68(12) ?
C6 N5 C19 C24 . . . . 15.75(19) ?
N5 C19 C20 C21 . . . . -178.63(12) ?
C24 C19 C20 C21 . . . . -1.0(2) ?
C19 C20 C21 C22 . . . . -0.1(2) ?
C20 C21 C22 C23 . . . . 0.8(2) ?
C21 C22 C23 C24 . . . . -0.4(2) ?
C22 C23 C24 C19 . . . . -0.7(2) ?
N5 C19 C24 C23 . . . . 179.03(13) ?
C20 C19 C24 C23 . . . . 1.4(2) ?
N5 C6 N6 C25 . . . . 160.49(12) ?
C1 C6 N6 C25 . . . . -87.84(16) ?
C6 N6 C25 C26 . . . . 154.66(13) ?
C6 N6 C25 C30 . . . . -29.8(2) ?
N6 C25 C26 C27 . . . . 175.20(13) ?
C30 C25 C26 C27 . . . . -0.6(2) ?
C25 C26 C27 C28 . . . . -0.2(2) ?
C26 C27 C28 C29 . . . . 0.7(2) ?
C27 C28 C29 C30 . . . . -0.5(2) ?
C28 C29 C30 C25 . . . . -0.3(2) ?
C26 C25 C30 C29 . . . . 0.8(2) ?
N6 C25 C30 C29 . . . . -174.73(13) ?
C1 N7 C31 C36 . . . . 172.93(11) ?
C4 N7 C31 C36 . . . . 61.07(15) ?
C1 N7 C31 C32 . . . . -7.92(18) ?
C4 N7 C31 C32 . . . . -119.77(13) ?
C36 C31 C32 C33 . . . . -2.02(19) ?
N7 C31 C32 C33 . . . . 178.85(12) ?
C31 C32 C33 C34 . . . . -0.1(2) ?
C32 C33 C34 C35 . . . . 1.6(2) ?
C33 C34 C35 C36 . . . . -0.9(2) ?
C34 C35 C36 C31 . . . . -1.2(2) ?
C32 C31 C36 C35 . . . . 2.7(2) ?
N7 C31 C36 C35 . . . . -178.16(12) ?
C42 C37 C38 C39 . . . . 1.4(2) ?
C43 C37 C38 C39 . . . . -179.74(16) ?
C37 C38 C39 C40 . . . . 1.0(2) ?
C38 C39 C40 C41 . . . . -2.5(2) ?
C38 C39 C40 C44 . . . . 176.89(15) ?
C39 C40 C41 C42 . . . . 1.5(2) ?
C44 C40 C41 C42 . . . . -177.82(15) ?
C40 C41 C42 C37 . . . . 0.9(2) ?
C38 C37 C42 C41 . . . . -2.3(2) ?
C43 C37 C42 C41 . . . . 178.82(15) ?
